data_7035791
loop_
_publ_author_name
'Chernyshev, Alexander N.'
'Chernysheva, Maria V.'
'Hirva, Pipsa'
'Kukushkin, Vadim Yu'
'Haukka, Matti'

_publ_section_title
;
 Weak aurophilic interactions in a series of Au(iii) double salts.
;
_journal_issue 32
_journal_name_full 'Dalton transactions (Cambridge, England : 2003)'
_journal_page_first 14523
_journal_page_last 14531
_journal_paper_doi 10.1039/c4dt03167a
_journal_volume 44
_journal_year 2015
_chemical_formula_moiety 'C10 H9 Au Cl2 N3, Au Cl4, C2 H3 N'
_chemical_formula_sum 'C12 H12 Au2 Cl6 N4'
_chemical_formula_weight 818.89
_chemical_name_systematic
;
 ?
;
_space_group_crystal_system monoclinic
_space_group_IT_number 14
_space_group_name_Hall '-P 2yn'
_space_group_name_H-M_alt 'P 1 21/n 1'
_symmetry_space_group_name_Hall '-P 2yn'
_symmetry_space_group_name_H-M 'P 1 21/n 1'
_atom_sites_solution_hydrogens geom
_audit_creation_method SHELXL-2014
_audit_update_record
;
2014-10-14 deposited with the CCDC.
2015-07-14 downloaded from the CCDC.
;
_cell_angle_alpha 90
_cell_angle_beta 106.0760(10)
_cell_angle_gamma 90
_cell_formula_units_Z 4
_cell_length_a 10.5610(3)
_cell_length_b 12.7883(3)
_cell_length_c 15.0452(3)
_cell_measurement_reflns_used 6862
_cell_measurement_temperature 120(2)
_cell_measurement_theta_max 32.03
_cell_measurement_theta_min 1.00
_cell_volume 1952.50(8)
_computing_cell_refinement 'Denzo/Scalepack (Otwinowski & Minor, 1997)'
_computing_data_collection 'Collect (Bruker AXS BV, 1997-2008)'
_computing_data_reduction 'Denzo/Scalepack (Otwinowski & Minor, 1997)'
_computing_molecular_graphics 'CrystaMaker (CrystalMaker Software ltd., 2011)'
_computing_publication_material 'SHELXL-2014 (Sheldrick, 2014)'
_computing_structure_refinement 'SHELXL-2014 (Sheldrick, 2014)'
_computing_structure_solution 'SUPERFLIP (Palatinus & Chapuis, 2007)'
_diffrn_ambient_temperature 120(2)
_diffrn_detector_area_resol_mean 16
_diffrn_measured_fraction_theta_full 0.994
_diffrn_measured_fraction_theta_max 0.995
_diffrn_measurement_device '\k-geometry diffractometer'
_diffrn_measurement_device_type 'Bruker KAPPA APEX II CCD'
_diffrn_measurement_method '\f scans and \w scans with \k offset'
_diffrn_radiation_monochromator 'horizontally mounted graphite crystal'
_diffrn_radiation_type MoK\a
_diffrn_radiation_wavelength 0.71073
_diffrn_reflns_av_R_equivalents 0.0231
_diffrn_reflns_av_unetI/netI 0.0201
_diffrn_reflns_laue_measured_fraction_full 0.994
_diffrn_reflns_laue_measured_fraction_max 0.995
_diffrn_reflns_limit_h_max 11
_diffrn_reflns_limit_h_min -13
_diffrn_reflns_limit_k_max 16
_diffrn_reflns_limit_k_min -16
_diffrn_reflns_limit_l_max 18
_diffrn_reflns_limit_l_min -19
_diffrn_reflns_number 19362
_diffrn_reflns_point_group_measured_fraction_full 0.994
_diffrn_reflns_point_group_measured_fraction_max 0.995
_diffrn_reflns_theta_full 25.242
_diffrn_reflns_theta_max 27.498
_diffrn_reflns_theta_min 2.643
_diffrn_source 'fine-focus sealed tube'
_exptl_absorpt_coefficient_mu 15.834
_exptl_absorpt_correction_T_max 0.7995
_exptl_absorpt_correction_T_min 0.3700
_exptl_absorpt_correction_type numerical
_exptl_absorpt_process_details
;
SADABS-2012/1 (Bruker, 2012)
Additional spherical absorption correction applied with mu*r =  0.0000
 Lambda/2 correction factor = 0.0015 
;
_exptl_crystal_colour yellow
_exptl_crystal_density_diffrn 2.786
_exptl_crystal_description block
_exptl_crystal_F_000 1488
_exptl_crystal_size_max 0.320
_exptl_crystal_size_mid 0.230
_exptl_crystal_size_min 0.150
_refine_diff_density_max 1.148
_refine_diff_density_min -1.623
_refine_diff_density_rms 0.148
_refine_ls_extinction_method none
_refine_ls_goodness_of_fit_ref 1.187
_refine_ls_hydrogen_treatment constr
_refine_ls_matrix_type full
_refine_ls_number_parameters 221
_refine_ls_number_reflns 4481
_refine_ls_number_restraints 0
_refine_ls_restrained_S_all 1.187
_refine_ls_R_factor_all 0.0198
_refine_ls_R_factor_gt 0.0187
_refine_ls_shift/su_max 0.001
_refine_ls_shift/su_mean 0.000
_refine_ls_structure_factor_coef Fsqd
_refine_ls_weighting_details 'w=1/[\s^2^(Fo^2^)+(0.0124P)^2^+6.7476P] where P=(Fo^2^+2Fc^2^)/3'
_refine_ls_weighting_scheme calc
_refine_ls_wR_factor_gt 0.0436
_refine_ls_wR_factor_ref 0.0440
_reflns_Friedel_coverage 0.000
_reflns_number_gt 4332
_reflns_number_total 4481
_reflns_threshold_expression 'I > 2\s(I)'
_cod_data_source_file c4dt03167a2.cif
_cod_data_source_block 5
_cod_depositor_comments 'Adding full bibliography for 7035778--7035794.cif.'
_cod_database_code 7035791
_shelx_space_group_comment
;
The symmetry employed for this shelxl refinement is uniquely defined
by the following loop, which should always be used as a source of
symmetry information in preference to the above space-group names.
They are only intended as comments.
;
_shelx_estimated_absorpt_t_min 0.081
_shelx_estimated_absorpt_t_max 0.200
_shelxl_version_number 2014-3

loop_
_space_group_symop_operation_xyz
'x, y, z'
'-x+1/2, y+1/2, -z+1/2'
'-x, -y, -z'
'x-1/2, -y-1/2, z-1/2'

loop_
_atom_site_label
_atom_site_type_symbol
_atom_site_fract_x
_atom_site_fract_y
_atom_site_fract_z
_atom_site_U_iso_or_equiv
_atom_site_adp_type
_atom_site_occupancy
_atom_site_site_symmetry_order
_atom_site_calc_flag
_atom_site_refinement_flags_posn
_atom_site_refinement_flags_adp
_atom_site_refinement_flags_occupancy
Au1 Au 0.36582(2) 0.47336(2) 0.05638(2) 0.00957(4) Uani 1 1 d . . .
Au2 Au 0.0000 0.5000 0.0000 0.01109(5) Uani 1 2 d S . P
Au3 Au 0.5000 0.5000 0.5000 0.01205(5) Uani 1 2 d S . P
Cl3 Cl -0.00166(9) 0.67615(7) 0.02589(6) 0.01718(17) Uani 1 1 d . . .
Cl2 Cl 0.32610(9) 0.36331(7) -0.06641(6) 0.01531(16) Uani 1 1 d . . .
Cl1 Cl 0.30118(9) 0.60968(7) -0.04241(6) 0.01539(16) Uani 1 1 d . . .
Cl5 Cl 0.36408(9) 0.44043(8) 0.36344(6) 0.02166(19) Uani 1 1 d . . .
Cl6 Cl 0.32292(9) 0.57575(8) 0.53294(6) 0.01944(18) Uani 1 1 d . . .
Cl4 Cl 0.11038(9) 0.47265(7) 0.15150(6) 0.01701(17) Uani 1 1 d . . .
N3 N 0.4249(3) 0.3529(2) 0.1447(2) 0.0115(6) Uani 1 1 d . . .
N1 N 0.4202(3) 0.5694(2) 0.1679(2) 0.0119(6) Uani 1 1 d . . .
N2 N 0.6009(3) 0.4580(2) 0.2292(2) 0.0128(6) Uani 1 1 d . . .
H2 H 0.6873 0.4597 0.2415 0.015 Uiso 1 1 calc R U .
C4 C 0.5939(4) 0.6282(3) 0.2954(3) 0.0169(7) Uani 1 1 d . . .
H4 H 0.6792 0.6178 0.3365 0.020 Uiso 1 1 calc R U .
C7 C 0.5975(4) 0.2735(3) 0.2601(3) 0.0166(7) Uani 1 1 d . . .
H7 H 0.6820 0.2783 0.3034 0.020 Uiso 1 1 calc R U .
C9 C 0.4073(4) 0.1737(3) 0.1810(3) 0.0189(8) Uani 1 1 d . . .
H9 H 0.3590 0.1101 0.1717 0.023 Uiso 1 1 calc R U .
C6 C 0.5402(3) 0.3615(3) 0.2107(2) 0.0121(7) Uani 1 1 d . . .
C5 C 0.5368(3) 0.5519(3) 0.2298(2) 0.0120(7) Uani 1 1 d . . .
C8 C 0.5313(4) 0.1795(3) 0.2459(3) 0.0179(7) Uani 1 1 d . . .
H8 H 0.5692 0.1192 0.2798 0.022 Uiso 1 1 calc R U .
C1 C 0.3495(4) 0.6570(3) 0.1736(3) 0.0140(7) Uani 1 1 d . . .
H1 H 0.2648 0.6665 0.1315 0.017 Uiso 1 1 calc R U .
C3 C 0.5251(4) 0.7181(3) 0.2996(3) 0.0191(8) Uani 1 1 d . . .
H3 H 0.5630 0.7710 0.3432 0.023 Uiso 1 1 calc R U .
C10 C 0.3570(4) 0.2609(3) 0.1313(3) 0.0151(7) Uani 1 1 d . . .
H10 H 0.2734 0.2574 0.0867 0.018 Uiso 1 1 calc R U .
C2 C 0.3991(4) 0.7318(3) 0.2396(3) 0.0176(7) Uani 1 1 d . . .
H2A H 0.3485 0.7919 0.2443 0.021 Uiso 1 1 calc R U .
N4 N 0.6175(4) 0.9382(3) 0.1675(3) 0.0299(8) Uani 1 1 d . . .
C12 C 0.4273(4) 0.8661(4) 0.0330(3) 0.0290(10) Uani 1 1 d . . .
H12A H 0.4293 0.9011 -0.0245 0.043 Uiso 1 1 calc R U .
H12B H 0.3425 0.8794 0.0455 0.043 Uiso 1 1 calc R U .
H12C H 0.4388 0.7906 0.0269 0.043 Uiso 1 1 calc R U .
C11 C 0.5335(4) 0.9063(3) 0.1091(3) 0.0200(8) Uani 1 1 d . . .

loop_
_atom_site_aniso_label
_atom_site_aniso_U_11
_atom_site_aniso_U_22
_atom_site_aniso_U_33
_atom_site_aniso_U_23
_atom_site_aniso_U_13
_atom_site_aniso_U_12
Au1 0.00899(7) 0.01021(7) 0.00971(7) -0.00052(5) 0.00295(5) -0.00032(4)
Au2 0.00960(9) 0.01014(9) 0.01467(10) 0.00165(6) 0.00527(7) 0.00081(6)
Au3 0.01294(10) 0.01224(9) 0.01126(9) 0.00125(6) 0.00386(7) -0.00091(6)
Cl3 0.0190(4) 0.0117(4) 0.0218(4) 0.0000(3) 0.0073(3) 0.0015(3)
Cl2 0.0165(4) 0.0170(4) 0.0122(4) -0.0048(3) 0.0035(3) -0.0034(3)
Cl1 0.0165(4) 0.0155(4) 0.0143(4) 0.0039(3) 0.0045(3) 0.0031(3)
Cl5 0.0183(4) 0.0293(5) 0.0160(4) -0.0058(4) 0.0024(3) -0.0034(4)
Cl6 0.0177(4) 0.0221(4) 0.0195(4) -0.0005(4) 0.0067(3) 0.0040(3)
Cl4 0.0195(4) 0.0155(4) 0.0153(4) 0.0025(3) 0.0037(3) 0.0005(3)
N3 0.0118(14) 0.0119(14) 0.0117(13) -0.0002(11) 0.0046(11) 0.0004(11)
N1 0.0132(14) 0.0100(14) 0.0127(14) 0.0004(11) 0.0040(11) -0.0008(11)
N2 0.0093(14) 0.0129(14) 0.0156(15) -0.0010(12) 0.0024(11) -0.0009(11)
C4 0.0180(18) 0.0152(17) 0.0163(17) -0.0003(14) 0.0027(14) -0.0024(14)
C7 0.0175(18) 0.0156(17) 0.0157(17) 0.0009(14) 0.0031(14) 0.0011(14)
C9 0.024(2) 0.0113(17) 0.0213(19) -0.0012(14) 0.0068(15) -0.0050(14)
C6 0.0147(16) 0.0122(16) 0.0116(15) -0.0019(13) 0.0071(13) 0.0002(13)
C5 0.0115(16) 0.0141(16) 0.0123(16) -0.0004(13) 0.0062(13) -0.0026(13)
C8 0.024(2) 0.0129(17) 0.0173(18) 0.0030(14) 0.0064(15) 0.0031(14)
C1 0.0157(17) 0.0105(16) 0.0182(17) 0.0004(14) 0.0088(14) 0.0011(13)
C3 0.024(2) 0.0131(17) 0.0199(19) -0.0054(15) 0.0067(15) -0.0037(15)
C10 0.0174(18) 0.0137(17) 0.0145(17) -0.0018(14) 0.0052(14) -0.0032(13)
C2 0.023(2) 0.0119(16) 0.0199(18) -0.0024(14) 0.0083(15) 0.0004(14)
N4 0.0192(18) 0.034(2) 0.036(2) 0.0029(18) 0.0074(16) -0.0011(16)
C12 0.028(2) 0.027(2) 0.029(2) 0.0025(18) 0.0014(18) -0.0041(18)
C11 0.0175(19) 0.0190(19) 0.026(2) 0.0054(16) 0.0098(16) 0.0025(15)

loop_
_atom_type_symbol
_atom_type_description
_atom_type_scat_dispersion_real
_atom_type_scat_dispersion_imag
_atom_type_scat_source
C C 0.0033 0.0016 'International Tables Vol C Tables 4.2.6.8 and 6.1.1.4'
H H 0.0000 0.0000 'International Tables Vol C Tables 4.2.6.8 and 6.1.1.4'
Au Au -2.0133 8.8022 'International Tables Vol C Tables 4.2.6.8 and 6.1.1.4'
Cl Cl 0.1484 0.1585 'International Tables Vol C Tables 4.2.6.8 and 6.1.1.4'
N N 0.0061 0.0033 'International Tables Vol C Tables 4.2.6.8 and 6.1.1.4'

loop_
_geom_angle_atom_site_label_1
_geom_angle_atom_site_label_2
_geom_angle_atom_site_label_3
_geom_angle
_geom_angle_site_symmetry_1
_geom_angle_site_symmetry_3
N3 Au1 N1 87.29(12) . .
N3 Au1 Cl2 90.93(9) . .
N1 Au1 Cl2 174.46(9) . .
N3 Au1 Cl1 179.46(9) . .
N1 Au1 Cl1 92.37(9) . .
Cl2 Au1 Cl1 89.37(3) . .
Cl4 Au2 Cl4 180.0 . 3_565
Cl4 Au2 Cl3 89.61(3) . 3_565
Cl4 Au2 Cl3 90.39(3) 3_565 3_565
Cl4 Au2 Cl3 90.39(3) . .
Cl4 Au2 Cl3 89.61(3) 3_565 .
Cl3 Au2 Cl3 180.0 3_565 .
Cl6 Au3 Cl6 180.00(4) . 3_666
Cl6 Au3 Cl5 90.67(3) . 3_666
Cl6 Au3 Cl5 89.33(3) 3_666 3_666
Cl6 Au3 Cl5 89.33(3) . .
Cl6 Au3 Cl5 90.67(3) 3_666 .
Cl5 Au3 Cl5 180.00(5) 3_666 .
C6 N3 C10 120.7(3) . .
C6 N3 Au1 118.4(2) . .
C10 N3 Au1 120.5(2) . .
C5 N1 C1 120.5(3) . .
C5 N1 Au1 117.9(2) . .
C1 N1 Au1 121.0(2) . .
C5 N2 C6 125.3(3) . .
C5 N2 H2 117.4 . .
C6 N2 H2 117.4 . .
C3 C4 C5 119.2(4) . .
C3 C4 H4 120.4 . .
C5 C4 H4 120.4 . .
C8 C7 C6 119.8(4) . .
C8 C7 H7 120.1 . .
C6 C7 H7 120.1 . .
C10 C9 C8 119.0(4) . .
C10 C9 H9 120.5 . .
C8 C9 H9 120.5 . .
N3 C6 N2 119.7(3) . .
N3 C6 C7 119.9(3) . .
N2 C6 C7 120.4(3) . .
N1 C5 N2 119.9(3) . .
N1 C5 C4 120.4(3) . .
N2 C5 C4 119.7(3) . .
C7 C8 C9 119.3(3) . .
C7 C8 H8 120.3 . .
C9 C8 H8 120.3 . .
N1 C1 C2 120.8(3) . .
N1 C1 H1 119.6 . .
C2 C1 H1 119.6 . .
C4 C3 C2 119.8(4) . .
C4 C3 H3 120.1 . .
C2 C3 H3 120.1 . .
N3 C10 C9 121.0(4) . .
N3 C10 H10 119.5 . .
C9 C10 H10 119.5 . .
C1 C2 C3 119.0(4) . .
C1 C2 H2A 120.5 . .
C3 C2 H2A 120.5 . .
C11 C12 H12A 109.5 . .
C11 C12 H12B 109.5 . .
H12A C12 H12B 109.5 . .
C11 C12 H12C 109.5 . .
H12A C12 H12C 109.5 . .
H12B C12 H12C 109.5 . .
N4 C11 C12 178.8(5) . .

loop_
_geom_bond_atom_site_label_1
_geom_bond_atom_site_label_2
_geom_bond_distance
_geom_bond_site_symmetry_2
Au1 N3 2.017(3) .
Au1 N1 2.029(3) .
Au1 Cl2 2.2672(8) .
Au1 Cl1 2.2699(8) .
Au2 Cl4 2.2815(9) .
Au2 Cl4 2.2816(9) 3_565
Au2 Cl3 2.2870(9) 3_565
Au2 Cl3 2.2870(9) .
Au3 Cl6 2.2792(9) .
Au3 Cl6 2.2792(9) 3_666
Au3 Cl5 2.2866(9) 3_666
Au3 Cl5 2.2867(9) .
N3 C6 1.346(5) .
N3 C10 1.364(5) .
N1 C5 1.341(5) .
N1 C1 1.363(4) .
N2 C5 1.379(5) .
N2 C6 1.383(5) .
N2 H2 0.8800 .
C4 C3 1.371(5) .
C4 C5 1.401(5) .
C4 H4 0.9500 .
C7 C8 1.378(5) .
C7 C6 1.391(5) .
C7 H7 0.9500 .
C9 C10 1.365(5) .
C9 C8 1.403(6) .
C9 H9 0.9500 .
C8 H8 0.9500 .
C1 C2 1.373(5) .
C1 H1 0.9500 .
C3 C2 1.397(6) .
C3 H3 0.9500 .
C10 H10 0.9500 .
C2 H2A 0.9500 .
N4 C11 1.138(6) .
C12 C11 1.456(6) .
C12 H12A 0.9800 .
C12 H12B 0.9800 .
C12 H12C 0.9800 .

loop_
_geom_torsion_atom_site_label_1
_geom_torsion_atom_site_label_2
_geom_torsion_atom_site_label_3
_geom_torsion_atom_site_label_4
_geom_torsion
C10 N3 C6 N2 -173.7(3)
Au1 N3 C6 N2 13.5(4)
C10 N3 C6 C7 6.2(5)
Au1 N3 C6 C7 -166.6(3)
C5 N2 C6 N3 38.5(5)
C5 N2 C6 C7 -141.4(4)
C8 C7 C6 N3 -4.8(5)
C8 C7 C6 N2 175.1(3)
C1 N1 C5 N2 173.2(3)
Au1 N1 C5 N2 -15.4(4)
C1 N1 C5 C4 -6.6(5)
Au1 N1 C5 C4 164.9(3)
C6 N2 C5 N1 -37.3(5)
C6 N2 C5 C4 142.5(4)
C3 C4 C5 N1 4.4(5)
C3 C4 C5 N2 -175.4(3)
C6 C7 C8 C9 0.7(6)
C10 C9 C8 C7 2.0(6)
C5 N1 C1 C2 3.6(5)
Au1 N1 C1 C2 -167.6(3)
C5 C4 C3 C2 0.8(6)
C6 N3 C10 C9 -3.5(5)
Au1 N3 C10 C9 169.2(3)
C8 C9 C10 N3 -0.6(6)
N1 C1 C2 C3 1.6(6)
C4 C3 C2 C1 -3.7(6)
